data_7247354
loop_
_publ_author_name
'Gore, Babasaheb Sopan'
'Kuo, Chiao-Ying'
'Wang, Jeh-Jeng'

_publ_section_title
;
 Photocatalyst- and transition-metal-free syntheses of furan-fused
 dihydroazepines by visible light
;
_journal_issue 20
_journal_name_full 'Green Chemistry'
_journal_page_first 8074
_journal_page_last 8081
_journal_paper_doi 10.1039/D3GC02364H
_journal_volume 25
_journal_year 2023
_chemical_formula_moiety '2(C29 H26 N2 O2)'
_chemical_formula_sum 'C58 H52 N4 O4'
_chemical_formula_weight 869.03
_space_group_crystal_system monoclinic
_space_group_IT_number 15
_space_group_name_Hall '-I 2ya'
_space_group_name_H-M_alt 'I 1 2/a 1'
_atom_sites_solution_hydrogens geom
_atom_sites_solution_primary dual
_audit_creation_date 2021-07-14
_audit_creation_method
;
Olex2 1.3-alpha
(compiled 2020.07.16 svn.r6f6c53a7 for OlexSys, GUI svn.r6139)
;
_audit_update_record
;
2023-06-29 deposited with the CCDC.	2023-08-23 downloaded from the CCDC.
;
_cell_angle_alpha 90
_cell_angle_beta 104.797(2)
_cell_angle_gamma 90
_cell_formula_units_Z 4
_cell_length_a 18.5654(4)
_cell_length_b 11.0141(2)
_cell_length_c 23.2460(5)
_cell_measurement_reflns_used 27782
_cell_measurement_temperature 113(2)
_cell_measurement_theta_max 26.9070
_cell_measurement_theta_min 1.8250
_cell_volume 4595.73(17)
_computing_cell_refinement 'CrysAlisPro 1.171.41.56a (Rigaku OD, 2020)'
_computing_data_collection 'CrysAlisPro 1.171.41.56a (Rigaku OD, 2020)'
_computing_data_reduction 'CrysAlisPro 1.171.41.56a (Rigaku OD, 2020)'
_computing_molecular_graphics 'Olex2 1.3-alpha (Dolomanov et al., 2009)'
_computing_publication_material 'Olex2 1.3-alpha (Dolomanov et al., 2009)'
_computing_structure_refinement 'SHELXL 2018/3 (Sheldrick, 2015)'
_computing_structure_solution 'SHELXT 2018/2 (Sheldrick, 2018)'
_diffrn_ambient_temperature 113(2)
_diffrn_detector 'Hybrid Pixel Array Detector'
_diffrn_detector_area_resol_mean 10.0000
_diffrn_measured_fraction_theta_full 0.999
_diffrn_measured_fraction_theta_max 0.999
_diffrn_measurement_details
;
List of Runs (angles in degrees, time in seconds):

  # Type    Start    End  Width  t~exp~   \w     \q     \k     \f   Frames
#--------------------------------------------------------------------------
  1  \w    -17.00 100.00   0.50   38.28    --   10.60  82.00  60.00  234
  2  \w    -15.00 100.00   0.50   38.28    --   10.60  77.00-120.00  230
  3  \w    -17.00 100.00   0.50   38.28    --   10.60  82.00-120.00  234
  4  \w    -17.00 100.00   0.50   38.28    --   10.60  82.00-180.00  234
  5  \w    -79.00  36.00   0.50   38.28    --   10.60 -77.00 -90.00  230
  6  \w   -100.00  17.00   0.50   38.28    --  -10.90 -82.00   0.00  234
  7  \w   -100.00  15.00   0.50   38.28    --  -10.90 -77.00  30.00  230
  8  \w    -79.00  38.00   0.50   38.28    --   10.60 -82.00 150.00  234
  9  \w    -79.00 -34.00   0.50   38.28    --   10.60 -77.00  60.00   90
 10  \w    -79.00  38.00   0.50   38.28    --   10.60 -82.00   0.00  234
;
_diffrn_measurement_device 'four-circle diffractometer'
_diffrn_measurement_device_type 'XtaLAB Pro II AFC12 (RINC): Kappa single'
_diffrn_measurement_method '\w scans'
_diffrn_orient_matrix_type 'CrysAlisPro convention (1999,Acta A55,543-557)'
_diffrn_orient_matrix_UB_11 0.0389206000
_diffrn_orient_matrix_UB_12 -0.0030565000
_diffrn_orient_matrix_UB_13 0.0028974000
_diffrn_orient_matrix_UB_21 0.0020719000
_diffrn_orient_matrix_UB_22 0.0643013000
_diffrn_orient_matrix_UB_23 0.0010851000
_diffrn_orient_matrix_UB_31 0.0064556000
_diffrn_orient_matrix_UB_32 -0.0019128000
_diffrn_orient_matrix_UB_33 0.0314087000
_diffrn_radiation_monochromator mirror
_diffrn_radiation_probe x-ray
_diffrn_radiation_type 'Mo K\a'
_diffrn_radiation_wavelength 0.71073
_diffrn_reflns_av_R_equivalents 0.0415
_diffrn_reflns_av_unetI/netI 0.0325
_diffrn_reflns_Laue_measured_fraction_full 0.999
_diffrn_reflns_Laue_measured_fraction_max 0.999
_diffrn_reflns_limit_h_max 22
_diffrn_reflns_limit_h_min -22
_diffrn_reflns_limit_k_max 13
_diffrn_reflns_limit_k_min -13
_diffrn_reflns_limit_l_max 26
_diffrn_reflns_limit_l_min -27
_diffrn_reflns_number 39665
_diffrn_reflns_point_group_measured_fraction_full 0.999
_diffrn_reflns_point_group_measured_fraction_max 0.999
_diffrn_reflns_theta_full 24.999
_diffrn_reflns_theta_max 24.999
_diffrn_reflns_theta_min 2.059
_diffrn_source 'micro-focus sealed X-ray tube'
_diffrn_source_type 'Rigaku (Mo) X-ray Source'
_exptl_absorpt_coefficient_mu 0.079
_exptl_absorpt_correction_T_max 1.00000
_exptl_absorpt_correction_T_min 0.61701
_exptl_absorpt_correction_type multi-scan
_exptl_absorpt_process_details
;
CrysAlisPro 1.171.41.56a (Rigaku Oxford Diffraction, 2020)
Empirical absorption correction using spherical harmonics,
 implemented in SCALE3 ABSPACK scaling algorithm.
;
_exptl_crystal_colour colourless
_exptl_crystal_colour_primary colourless
_exptl_crystal_density_diffrn 1.256
_exptl_crystal_description block
_exptl_crystal_F_000 1840
_exptl_crystal_size_max 0.15
_exptl_crystal_size_mid 0.0
_exptl_crystal_size_min 0.0
_refine_diff_density_max 0.358
_refine_diff_density_min -0.390
_refine_diff_density_rms 0.036
_refine_ls_extinction_method none
_refine_ls_goodness_of_fit_ref 1.046
_refine_ls_hydrogen_treatment constr
_refine_ls_matrix_type full
_refine_ls_number_parameters 301
_refine_ls_number_reflns 4039
_refine_ls_number_restraints 0
_refine_ls_restrained_S_all 1.046
_refine_ls_R_factor_all 0.0498
_refine_ls_R_factor_gt 0.0453
_refine_ls_shift/su_max 0.000
_refine_ls_shift/su_mean 0.000
_refine_ls_structure_factor_coef Fsqd
_refine_ls_weighting_details 'w=1/[\s^2^(Fo^2^)+(0.0312P)^2^+4.9932P] where P=(Fo^2^+2Fc^2^)/3'
_refine_ls_weighting_scheme calc
_refine_ls_wR_factor_gt 0.1069
_refine_ls_wR_factor_ref 0.1097
_reflns_Friedel_coverage 0.000
_reflns_number_gt 3661
_reflns_number_total 4039
_reflns_threshold_expression 'I > 2\s(I)'
_cod_data_source_file d3gc02364h2.cif
_cod_data_source_block k11007-jjw-b
_cod_depositor_comments 'Adding full bibliography for 7247352--7247359.cif.'
_cod_database_code 7247354
_shelx_shelxl_version_number 2018/3
_shelx_space_group_comment
;
The symmetry employed for this shelxl refinement is uniquely defined
by the following loop, which should always be used as a source of
symmetry information in preference to the above space-group names.
They are only intended as comments.
;
_reflns_odcompleteness_completeness 99.59
_reflns_odcompleteness_iscentric 1
_reflns_odcompleteness_theta 26.32
_olex2_refinement_description
;
1. Fixed Uiso
 At 1.2 times of:
  All C(H) groups, All C(H,H) groups
 At 1.5 times of:
  All C(H,H,H) groups
2.a Ternary CH refined with riding coordinates:
 C18(H18)
2.b Secondary CH2 refined with riding coordinates:
 C17(H17A,H17B)
2.c Aromatic/amide H refined with riding coordinates:
 C24(H24), C12(H12), C7(H7), C14(H14), C20(H20), C15(H15), C6(H6), C21(H21),
 C23(H23), C22(H22), C4(H4), C5(H5), C8(H8), C13(H13)
2.d Idealised Me refined as rotating group:
 C27(H27A,H27B,H27C), C29(H29A,H29B,H29C), C28(H28A,H28B,H28C)
;
_olex2_submission_special_instructions 'No special instructions were received'
_oxdiff_exptl_absorpt_empirical_details
;
Empirical correction (ABSPACK) includes:
- Absorption correction using spherical harmonics
- Frame scaling
;
_oxdiff_exptl_absorpt_empirical_full_max 1.793
_oxdiff_exptl_absorpt_empirical_full_min 0.622

loop_
_space_group_symop_operation_xyz
'x, y, z'
'-x+1/2, y, -z'
'x+1/2, y+1/2, z+1/2'
'-x+1, y+1/2, -z+1/2'
'-x, -y, -z'
'x-1/2, -y, z'
'-x+1/2, -y+1/2, -z+1/2'
'x, -y+1/2, z+1/2'

loop_
_atom_site_label
_atom_site_type_symbol
_atom_site_fract_x
_atom_site_fract_y
_atom_site_fract_z
_atom_site_U_iso_or_equiv
_atom_site_adp_type
_atom_site_occupancy
_atom_site_site_symmetry_order
_atom_site_calc_flag
_atom_site_refinement_flags_posn
_atom_site_refinement_flags_adp
_atom_site_refinement_flags_occupancy
_atom_site_disorder_assembly
_atom_site_disorder_group
O1 O 0.25536(9) 0.74001(16) 0.41831(8) 0.0830(6) Uani 1 1 d . . . . .
O2 O 0.24196(7) 0.59034(14) 0.30687(6) 0.0638(4) Uani 1 1 d . . . . .
N2 N 0.33419(7) 0.50353(12) 0.37835(6) 0.0313(3) Uani 1 1 d . . . . .
N1 N 0.39822(9) 1.01493(15) 0.35381(8) 0.0528(4) Uani 1 1 d . . . . .
C24 C 0.39016(9) 0.62204(15) 0.49831(7) 0.0383(4) Uani 1 1 d . . . . .
H24 H 0.353085 0.564934 0.497737 0.046 Uiso 1 1 calc R U . . .
C1 C 0.32827(8) 0.81332(15) 0.35655(7) 0.0353(4) Uani 1 1 d . . . . .
C12 C 0.40620(9) 0.76688(16) 0.25788(7) 0.0362(4) Uani 1 1 d . . . . .
H12 H 0.371396 0.829309 0.248913 0.043 Uiso 1 1 calc R U . . .
C25 C 0.30354(8) 0.59378(16) 0.34172(7) 0.0365(4) Uani 1 1 d . . . . .
C18 C 0.41424(8) 0.51304(14) 0.41083(7) 0.0306(3) Uani 1 1 d . . . . .
H18 H 0.424508 0.439331 0.435162 0.037 Uiso 1 1 calc R U . . .
C7 C 0.14126(9) 1.07273(14) 0.30766(8) 0.0381(4) Uani 1 1 d . . . . .
H7 H 0.126951 1.107482 0.269992 0.046 Uiso 1 1 calc R U . . .
C3 C 0.21497(9) 0.92898(15) 0.37473(7) 0.0362(4) Uani 1 1 d . . . . .
C14 C 0.50911(11) 0.66045(17) 0.23733(9) 0.0469(5) Uani 1 1 d . . . . .
H14 H 0.543358 0.650426 0.214672 0.056 Uiso 1 1 calc R U . . .
C20 C 0.48471(9) 0.70351(15) 0.45700(7) 0.0358(4) Uani 1 1 d . . . . .
H20 H 0.512697 0.701117 0.429061 0.043 Uiso 1 1 calc R U . . .
C15 C 0.51142(10) 0.58601(16) 0.28523(8) 0.0420(4) Uani 1 1 d . . . . .
H15 H 0.548131 0.526600 0.294879 0.050 Uiso 1 1 calc R U . . .
C17 C 0.46501(9) 0.50412(14) 0.36871(8) 0.0360(4) Uani 1 1 d . . . . .
H17A H 0.515939 0.504676 0.393054 0.043 Uiso 1 1 calc R U . . .
H17B H 0.456654 0.425044 0.349803 0.043 Uiso 1 1 calc R U . . .
C19 C 0.42995(8) 0.61698(14) 0.45529(7) 0.0300(3) Uani 1 1 d . . . . .
C11 C 0.40800(8) 0.69082(14) 0.30644(7) 0.0306(3) Uani 1 1 d . . . . .
C9 C 0.36748(9) 0.92421(16) 0.35286(8) 0.0389(4) Uani 1 1 d . . . . .
C2 C 0.26506(10) 0.82165(17) 0.38619(8) 0.0458(5) Uani 1 1 d . . . . .
C27 C 0.32934(11) 0.30019(17) 0.42544(10) 0.0559(5) Uani 1 1 d . . . . .
H27A H 0.373547 0.274380 0.414680 0.084 Uiso 1 1 calc R U . . .
H27B H 0.298087 0.231173 0.426375 0.084 Uiso 1 1 calc R U . . .
H27C H 0.342862 0.337537 0.464018 0.084 Uiso 1 1 calc R U . . .
C6 C 0.10839(10) 1.11011(16) 0.35125(10) 0.0494(5) Uani 1 1 d . . . . .
H6 H 0.071994 1.170191 0.343136 0.059 Uiso 1 1 calc R U . . .
C21 C 0.49800(10) 0.79358(17) 0.50011(8) 0.0457(4) Uani 1 1 d . . . . .
H21 H 0.533857 0.852558 0.500125 0.055 Uiso 1 1 calc R U . . .
C29 C 0.21729(10) 0.42751(19) 0.39821(10) 0.0533(5) Uani 1 1 d . . . . .
H29A H 0.230887 0.466274 0.436456 0.080 Uiso 1 1 calc R U . . .
H29B H 0.188114 0.356477 0.400331 0.080 Uiso 1 1 calc R U . . .
H29C H 0.188636 0.482766 0.369336 0.080 Uiso 1 1 calc R U . . .
C10 C 0.34999(8) 0.70623(15) 0.33905(7) 0.0313(3) Uani 1 1 d . . . . .
C23 C 0.40460(11) 0.71023(18) 0.54190(8) 0.0505(5) Uani 1 1 d . . . . .
H23 H 0.377815 0.711449 0.570683 0.061 Uiso 1 1 calc R U . . .
C22 C 0.45864(11) 0.79650(18) 0.54286(9) 0.0524(5) Uani 1 1 d . . . . .
H22 H 0.468422 0.856172 0.572135 0.063 Uiso 1 1 calc R U . . .
C4 C 0.18131(12) 0.9666(2) 0.41821(9) 0.0580(6) Uani 1 1 d . . . . .
H4 H 0.193741 0.929590 0.455410 0.070 Uiso 1 1 calc R U . . .
C16 C 0.46026(8) 0.59681(14) 0.31995(7) 0.0328(4) Uani 1 1 d . . . . .
C28 C 0.27008(16) 0.3294(2) 0.31922(10) 0.0824(9) Uani 1 1 d . . . . .
H28A H 0.240842 0.383053 0.289816 0.124 Uiso 1 1 calc R U . . .
H28B H 0.242662 0.256023 0.320574 0.124 Uiso 1 1 calc R U . . .
H28C H 0.315759 0.310370 0.309045 0.124 Uiso 1 1 calc R U . . .
C5 C 0.12924(13) 1.0589(2) 0.40668(11) 0.0654(6) Uani 1 1 d . . . . .
H5 H 0.108304 1.086271 0.436626 0.078 Uiso 1 1 calc R U . . .
C26 C 0.28753(10) 0.39102(16) 0.37999(8) 0.0411(4) Uani 1 1 d . . . . .
C8 C 0.19557(8) 0.98363(13) 0.31947(7) 0.0310(3) Uani 1 1 d . . . . .
H8 H 0.218956 0.960591 0.290254 0.037 Uiso 1 1 calc R U . . .
C13 C 0.45568(10) 0.75004(17) 0.22312(8) 0.0436(4) Uani 1 1 d . . . . .
H13 H 0.452924 0.799225 0.190110 0.052 Uiso 1 1 calc R U . . .

loop_
_atom_site_aniso_label
_atom_site_aniso_U_11
_atom_site_aniso_U_22
_atom_site_aniso_U_33
_atom_site_aniso_U_23
_atom_site_aniso_U_13
_atom_site_aniso_U_12
O1 0.0746(10) 0.0908(12) 0.1066(13) 0.0719(11) 0.0655(10) 0.0521(9)
O2 0.0302(7) 0.0898(11) 0.0594(9) 0.0370(8) -0.0104(6) -0.0194(7)
N2 0.0273(7) 0.0333(7) 0.0319(7) 0.0001(6) 0.0051(5) -0.0044(5)
N1 0.0509(10) 0.0479(10) 0.0672(11) -0.0009(8) 0.0290(8) 0.0002(8)
C24 0.0403(9) 0.0388(9) 0.0356(9) 0.0028(7) 0.0090(7) -0.0045(7)
C1 0.0273(8) 0.0433(9) 0.0358(9) 0.0138(7) 0.0092(7) 0.0074(7)
C12 0.0334(8) 0.0405(9) 0.0335(9) -0.0016(7) 0.0063(7) -0.0111(7)
C25 0.0265(8) 0.0503(10) 0.0311(8) 0.0091(7) 0.0044(7) -0.0044(7)
C18 0.0269(8) 0.0288(8) 0.0348(8) 0.0030(6) 0.0051(6) 0.0018(6)
C7 0.0325(8) 0.0298(8) 0.0488(10) 0.0084(7) 0.0049(7) -0.0013(7)
C3 0.0313(8) 0.0390(9) 0.0409(9) 0.0087(7) 0.0141(7) 0.0053(7)
C14 0.0522(11) 0.0451(10) 0.0536(11) -0.0169(9) 0.0318(9) -0.0190(9)
C20 0.0304(8) 0.0416(9) 0.0333(9) -0.0001(7) 0.0041(7) -0.0034(7)
C15 0.0396(9) 0.0349(9) 0.0569(11) -0.0170(8) 0.0223(8) -0.0088(7)
C17 0.0312(8) 0.0314(8) 0.0459(10) -0.0058(7) 0.0111(7) 0.0017(6)
C19 0.0277(7) 0.0312(8) 0.0276(8) 0.0054(6) 0.0006(6) 0.0033(6)
C11 0.0252(7) 0.0369(8) 0.0284(8) -0.0057(7) 0.0044(6) -0.0087(6)
C9 0.0335(9) 0.0422(10) 0.0450(10) 0.0055(8) 0.0173(7) 0.0091(8)
C2 0.0379(9) 0.0549(11) 0.0502(11) 0.0247(9) 0.0213(8) 0.0165(8)
C27 0.0488(11) 0.0338(10) 0.0852(16) 0.0095(10) 0.0172(11) -0.0062(8)
C6 0.0422(10) 0.0334(9) 0.0766(14) 0.0083(9) 0.0226(10) 0.0107(8)
C21 0.0450(10) 0.0456(10) 0.0442(10) -0.0071(8) 0.0071(8) -0.0135(8)
C29 0.0364(10) 0.0603(12) 0.0647(13) 0.0224(10) 0.0156(9) -0.0051(9)
C10 0.0219(7) 0.0417(9) 0.0274(8) 0.0078(7) 0.0011(6) 0.0015(6)
C23 0.0612(12) 0.0549(11) 0.0403(10) -0.0066(9) 0.0220(9) -0.0089(10)
C22 0.0619(12) 0.0512(11) 0.0448(11) -0.0152(9) 0.0151(9) -0.0124(10)
C4 0.0612(12) 0.0723(14) 0.0498(12) 0.0179(10) 0.0315(10) 0.0232(11)
C16 0.0299(8) 0.0316(8) 0.0379(9) -0.0098(7) 0.0103(7) -0.0078(6)
C28 0.109(2) 0.0853(17) 0.0595(14) -0.0269(13) 0.0328(14) -0.0669(16)
C5 0.0717(14) 0.0687(14) 0.0708(15) 0.0090(12) 0.0456(12) 0.0281(12)
C26 0.0393(9) 0.0418(10) 0.0425(10) -0.0005(8) 0.0112(8) -0.0150(8)
C8 0.0286(8) 0.0273(8) 0.0367(9) 0.0011(6) 0.0078(6) -0.0034(6)
C13 0.0520(11) 0.0465(10) 0.0357(9) -0.0077(8) 0.0175(8) -0.0210(9)

loop_
_atom_type_symbol
_atom_type_description
_atom_type_scat_dispersion_real
_atom_type_scat_dispersion_imag
_atom_type_scat_source
C C 0.0033 0.0016 'International Tables Vol C Tables 4.2.6.8 and 6.1.1.4'
H H 0.0000 0.0000 'International Tables Vol C Tables 4.2.6.8 and 6.1.1.4'
N N 0.0061 0.0033 'International Tables Vol C Tables 4.2.6.8 and 6.1.1.4'
O O 0.0106 0.0060 'International Tables Vol C Tables 4.2.6.8 and 6.1.1.4'

loop_
_geom_angle_atom_site_label_1
_geom_angle_atom_site_label_2
_geom_angle_atom_site_label_3
_geom_angle
_geom_angle_site_symmetry_1
_geom_angle_site_symmetry_3
_geom_angle_publ_flag
C25 N2 C18 118.53(12) . . ?
C25 N2 C26 118.03(13) . . ?
C18 N2 C26 123.15(12) . . ?
C19 C24 H24 119.4 . . ?
C23 C24 H24 119.4 . . ?
C23 C24 C19 121.21(16) . . ?
C9 C1 C2 116.18(15) . . ?
C10 C1 C9 122.22(14) . . ?
C10 C1 C2 121.39(15) . . ?
C11 C12 H12 119.7 . . ?
C13 C12 H12 119.7 . . ?
C13 C12 C11 120.58(17) . . ?
O2 C25 N2 124.96(16) . . ?
O2 C25 C10 116.30(14) . . ?
N2 C25 C10 118.56(13) . . ?
N2 C18 H18 104.8 . . ?
N2 C18 C17 111.74(13) . . ?
N2 C18 C19 113.02(12) . . ?
C17 C18 H18 104.8 . . ?
C19 C18 H18 104.8 . . ?
C19 C18 C17 116.25(13) . . ?
C6 C7 H7 119.8 . . ?
C6 C7 C8 120.33(16) . . ?
C8 C7 H7 119.8 . . ?
C4 C3 C2 119.14(16) . . ?
C8 C3 C2 121.10(15) . . ?
C8 C3 C4 119.42(16) . . ?
C15 C14 H14 120.2 . . ?
C15 C14 C13 119.52(16) . . ?
C13 C14 H14 120.2 . . ?
C19 C20 H20 119.8 . . ?
C19 C20 C21 120.42(16) . . ?
C21 C20 H20 119.8 . . ?
C14 C15 H15 119.0 . . ?
C14 C15 C16 122.08(17) . . ?
C16 C15 H15 119.0 . . ?
C18 C17 H17A 107.2 . . ?
C18 C17 H17B 107.2 . . ?
H17A C17 H17B 106.8 . . ?
C16 C17 C18 120.69(13) . . ?
C16 C17 H17A 107.2 . . ?
C16 C17 H17B 107.2 . . ?
C24 C19 C18 118.38(14) . . ?
C20 C19 C24 118.23(15) . . ?
C20 C19 C18 123.30(14) . . ?
C12 C11 C10 118.36(14) . . ?
C16 C11 C12 119.78(14) . . ?
C16 C11 C10 121.66(14) . . ?
N1 C9 C1 175.18(19) . . ?
O1 C2 C1 119.49(15) . . ?
O1 C2 C3 121.09(15) . . ?
C3 C2 C1 119.41(14) . . ?
H27A C27 H27B 109.5 . . ?
H27A C27 H27C 109.5 . . ?
H27B C27 H27C 109.5 . . ?
C26 C27 H27A 109.5 . . ?
C26 C27 H27B 109.5 . . ?
C26 C27 H27C 109.5 . . ?
C7 C6 H6 120.0 . . ?
C5 C6 C7 119.93(17) . . ?
C5 C6 H6 120.0 . . ?
C20 C21 H21 119.7 . . ?
C22 C21 C20 120.61(17) . . ?
C22 C21 H21 119.7 . . ?
H29A C29 H29B 109.5 . . ?
H29A C29 H29C 109.5 . . ?
H29B C29 H29C 109.5 . . ?
C26 C29 H29A 109.5 . . ?
C26 C29 H29B 109.5 . . ?
C26 C29 H29C 109.5 . . ?
C1 C10 C25 119.08(14) . . ?
C1 C10 C11 124.84(14) . . ?
C11 C10 C25 115.04(14) . . ?
C24 C23 H23 120.0 . . ?
C22 C23 C24 120.09(17) . . ?
C22 C23 H23 120.0 . . ?
C21 C22 C23 119.41(17) . . ?
C21 C22 H22 120.3 . . ?
C23 C22 H22 120.3 . . ?
C3 C4 H4 119.9 . . ?
C3 C4 C5 120.25(18) . . ?
C5 C4 H4 119.9 . . ?
C15 C16 C17 117.18(15) . . ?
C11 C16 C15 117.86(15) . . ?
C11 C16 C17 124.95(14) . . ?
H28A C28 H28B 109.5 . . ?
H28A C28 H28C 109.5 . . ?
H28B C28 H28C 109.5 . . ?
C26 C28 H28A 109.5 . . ?
C26 C28 H28B 109.5 . . ?
C26 C28 H28C 109.5 . . ?
C6 C5 C4 120.12(18) . . ?
C6 C5 H5 119.9 . . ?
C4 C5 H5 119.9 . . ?
N2 C26 C29 109.02(14) . . ?
N2 C26 C28 109.13(14) . . ?
C27 C26 N2 111.23(14) . . ?
C27 C26 C29 107.59(15) . . ?
C27 C26 C28 107.54(18) . . ?
C29 C26 C28 112.35(17) . . ?
C7 C8 H8 120.1 . . ?
C3 C8 C7 119.86(15) . . ?
C3 C8 H8 120.1 . . ?
C12 C13 H13 120.0 . . ?
C14 C13 C12 120.08(17) . . ?
C14 C13 H13 120.0 . . ?

loop_
_geom_bond_atom_site_label_1
_geom_bond_atom_site_label_2
_geom_bond_distance
_geom_bond_site_symmetry_2
_geom_bond_publ_flag
O1 C2 1.211(2) . ?
O2 C25 1.2213(19) . ?
N2 C25 1.338(2) . ?
N2 C18 1.4889(19) . ?
N2 C26 1.518(2) . ?
N1 C9 1.148(2) . ?
C24 H24 0.9300 . ?
C24 C19 1.388(2) . ?
C24 C23 1.380(3) . ?
C1 C9 1.436(2) . ?
C1 C2 1.508(2) . ?
C1 C10 1.343(2) . ?
C12 H12 0.9300 . ?
C12 C11 1.399(2) . ?
C12 C13 1.382(2) . ?
C25 C10 1.520(2) . ?
C18 H18 0.9800 . ?
C18 C17 1.526(2) . ?
C18 C19 1.520(2) . ?
C7 H7 0.9300 . ?
C7 C6 1.373(3) . ?
C7 C8 1.383(2) . ?
C3 C2 1.486(2) . ?
C3 C4 1.381(2) . ?
C3 C8 1.380(2) . ?
C14 H14 0.9300 . ?
C14 C15 1.375(3) . ?
C14 C13 1.378(3) . ?
C20 H20 0.9300 . ?
C20 C19 1.387(2) . ?
C20 C21 1.387(2) . ?
C15 H15 0.9300 . ?
C15 C16 1.400(2) . ?
C17 H17A 0.9700 . ?
C17 H17B 0.9700 . ?
C17 C16 1.511(2) . ?
C11 C10 1.477(2) . ?
C11 C16 1.399(2) . ?
C27 H27A 0.9600 . ?
C27 H27B 0.9600 . ?
C27 H27C 0.9600 . ?
C27 C26 1.517(3) . ?
C6 H6 0.9300 . ?
C6 C5 1.369(3) . ?
C21 H21 0.9300 . ?
C21 C22 1.376(3) . ?
C29 H29A 0.9600 . ?
C29 H29B 0.9600 . ?
C29 H29C 0.9600 . ?
C29 C26 1.524(3) . ?
C23 H23 0.9300 . ?
C23 C22 1.378(3) . ?
C22 H22 0.9300 . ?
C4 H4 0.9300 . ?
C4 C5 1.381(3) . ?
C28 H28A 0.9600 . ?
C28 H28B 0.9600 . ?
C28 H28C 0.9600 . ?
C28 C26 1.525(3) . ?
C5 H5 0.9300 . ?
C8 H8 0.9300 . ?
C13 H13 0.9300 . ?

loop_
_geom_torsion_atom_site_label_1
_geom_torsion_atom_site_label_2
_geom_torsion_atom_site_label_3
_geom_torsion_atom_site_label_4
_geom_torsion
_geom_torsion_site_symmetry_1
_geom_torsion_site_symmetry_2
_geom_torsion_site_symmetry_3
_geom_torsion_site_symmetry_4
_geom_torsion_publ_flag
O2 C25 C10 C1 68.3(2) . . . . ?
O2 C25 C10 C11 -100.66(19) . . . . ?
N2 C25 C10 C1 -116.24(18) . . . . ?
N2 C25 C10 C11 74.81(19) . . . . ?
N2 C18 C17 C16 61.49(18) . . . . ?
N2 C18 C19 C24 55.05(18) . . . . ?
N2 C18 C19 C20 -128.40(15) . . . . ?
C24 C23 C22 C21 -0.1(3) . . . . ?
C12 C11 C10 C1 -46.2(2) . . . . ?
C12 C11 C10 C25 122.04(15) . . . . ?
C12 C11 C16 C15 2.7(2) . . . . ?
C12 C11 C16 C17 -176.16(14) . . . . ?
C25 N2 C18 C17 -68.02(18) . . . . ?
C25 N2 C18 C19 65.36(18) . . . . ?
C25 N2 C26 C27 -177.69(16) . . . . ?
C25 N2 C26 C29 -59.22(19) . . . . ?
C25 N2 C26 C28 63.8(2) . . . . ?
C18 N2 C25 O2 169.92(17) . . . . ?
C18 N2 C25 C10 -5.1(2) . . . . ?
C18 N2 C26 C27 8.5(2) . . . . ?
C18 N2 C26 C29 127.00(16) . . . . ?
C18 N2 C26 C28 -110.0(2) . . . . ?
C18 C17 C16 C15 176.67(14) . . . . ?
C18 C17 C16 C11 -4.4(2) . . . . ?
C7 C6 C5 C4 -2.4(3) . . . . ?
C3 C4 C5 C6 2.8(4) . . . . ?
C14 C15 C16 C17 175.75(15) . . . . ?
C14 C15 C16 C11 -3.2(2) . . . . ?
C20 C21 C22 C23 -1.2(3) . . . . ?
C15 C14 C13 C12 1.8(3) . . . . ?
C17 C18 C19 C24 -173.78(14) . . . . ?
C17 C18 C19 C20 2.8(2) . . . . ?
C19 C24 C23 C22 0.9(3) . . . . ?
C19 C18 C17 C16 -70.28(19) . . . . ?
C19 C20 C21 C22 1.9(3) . . . . ?
C11 C12 C13 C14 -2.3(2) . . . . ?
C9 C1 C2 O1 -141.2(2) . . . . ?
C9 C1 C2 C3 39.8(2) . . . . ?
C9 C1 C10 C25 -177.25(15) . . . . ?
C9 C1 C10 C11 -9.5(3) . . . . ?
C2 C1 C10 C25 8.2(2) . . . . ?
C2 C1 C10 C11 175.98(15) . . . . ?
C2 C3 C4 C5 -174.0(2) . . . . ?
C2 C3 C8 C7 171.35(15) . . . . ?
C6 C7 C8 C3 2.3(2) . . . . ?
C21 C20 C19 C24 -1.1(2) . . . . ?
C21 C20 C19 C18 -177.67(15) . . . . ?
C10 C1 C2 O1 33.7(3) . . . . ?
C10 C1 C2 C3 -145.33(17) . . . . ?
C10 C11 C16 C15 177.49(14) . . . . ?
C10 C11 C16 C17 -1.4(2) . . . . ?
C23 C24 C19 C18 176.46(16) . . . . ?
C23 C24 C19 C20 -0.3(2) . . . . ?
C4 C3 C2 O1 30.2(3) . . . . ?
C4 C3 C2 C1 -150.83(19) . . . . ?
C4 C3 C8 C7 -1.9(3) . . . . ?
C16 C11 C10 C1 138.99(16) . . . . ?
C16 C11 C10 C25 -52.79(19) . . . . ?
C26 N2 C25 O2 -4.2(3) . . . . ?
C26 N2 C25 C10 -179.20(14) . . . . ?
C26 N2 C18 C17 105.73(16) . . . . ?
C26 N2 C18 C19 -120.89(15) . . . . ?
C8 C7 C6 C5 -0.2(3) . . . . ?
C8 C3 C2 O1 -143.0(2) . . . . ?
C8 C3 C2 C1 35.9(3) . . . . ?
C8 C3 C4 C5 -0.6(3) . . . . ?
C13 C12 C11 C10 -175.00(14) . . . . ?
C13 C12 C11 C16 -0.1(2) . . . . ?
C13 C14 C15 C16 1.0(3) . . . . ?
